data_7225025
loop_
_publ_author_name
'Jiang, Yan-Hong'
'Yan, Chao Guo'

_publ_section_title
;
 Indium chloride catalyzed three-component reaction for synthesis of
 2-((oxoindolin-3-yl)-4,5,6,7-tetrahydro-1H-indol-1-yl)benzamides
;
_journal_name_full 'RSC Adv.'
_journal_paper_doi 10.1039/C6RA08811B
_journal_year 2016
_chemical_formula_moiety 'C34 H32 F N3 O5'
_chemical_formula_sum 'C34 H32 F N3 O5'
_chemical_formula_weight 581.62
_space_group_crystal_system triclinic
_space_group_IT_number 2
_space_group_name_Hall '-P 1'
_space_group_name_H-M_alt 'P -1'
_symmetry_space_group_name_Hall '-P 1'
_symmetry_space_group_name_H-M 'P -1'
_atom_sites_solution_hydrogens geom
_audit_block_doi 10.5517/cc1knqnl
_audit_creation_method SHELXL-2014/7
_audit_update_record
;
2016-01-26 deposited with the CCDC.
2016-04-18 downloaded from the CCDC.
;
_cell_angle_alpha 113.324(2)
_cell_angle_beta 103.927(2)
_cell_angle_gamma 94.490(2)
_cell_formula_units_Z 2
_cell_length_a 11.0558(8)
_cell_length_b 11.4753(8)
_cell_length_c 13.2262(9)
_cell_measurement_reflns_used 3538
_cell_measurement_temperature 296(2)
_cell_measurement_theta_max 24.36
_cell_measurement_theta_min 2.69
_cell_volume 1466.93(18)
_computing_cell_refinement 'Bruker SAINT'
_computing_data_collection 'Bruker APEX2'
_computing_data_reduction 'Bruker SAINT'
_computing_molecular_graphics 'Bruker SHELXTL'
_computing_publication_material 'Bruker SHELXTL'
_computing_structure_refinement 'SHELXL-2014/7 (Sheldrick, 2014)'
_computing_structure_solution 'SHELXS-97 (Sheldrick 2008)'
_diffrn_ambient_temperature 296(2)
_diffrn_measured_fraction_theta_full 0.993
_diffrn_measured_fraction_theta_max 0.984
_diffrn_measurement_device_type 'CCD area detector'
_diffrn_measurement_method 'phi and omega scans'
_diffrn_radiation_source 'fine-focus sealed tube'
_diffrn_radiation_type MoK\a
_diffrn_radiation_wavelength 0.71073
_diffrn_reflns_av_R_equivalents 0.0362
_diffrn_reflns_av_unetI/netI 0.0720
_diffrn_reflns_Laue_measured_fraction_full 0.993
_diffrn_reflns_Laue_measured_fraction_max 0.984
_diffrn_reflns_limit_h_max 13
_diffrn_reflns_limit_h_min -14
_diffrn_reflns_limit_k_max 14
_diffrn_reflns_limit_k_min -12
_diffrn_reflns_limit_l_max 16
_diffrn_reflns_limit_l_min -17
_diffrn_reflns_number 13175
_diffrn_reflns_point_group_measured_fraction_full 0.993
_diffrn_reflns_point_group_measured_fraction_max 0.984
_diffrn_reflns_theta_full 25.242
_diffrn_reflns_theta_max 27.677
_diffrn_reflns_theta_min 2.193
_exptl_absorpt_coefficient_mu 0.093
_exptl_absorpt_correction_T_max 0.982
_exptl_absorpt_correction_T_min 0.976
_exptl_absorpt_correction_type multi-scan
_exptl_absorpt_process_details SADABS
_exptl_crystal_colour COLORLESS
_exptl_crystal_density_diffrn 1.317
_exptl_crystal_description BLOCK
_exptl_crystal_F_000 612
_exptl_crystal_size_max 0.260
_exptl_crystal_size_mid 0.240
_exptl_crystal_size_min 0.200
_refine_diff_density_max 0.355
_refine_diff_density_min -0.356
_refine_diff_density_rms 0.044
_refine_ls_extinction_method none
_refine_ls_goodness_of_fit_ref 1.032
_refine_ls_hydrogen_treatment constr
_refine_ls_matrix_type full
_refine_ls_number_parameters 391
_refine_ls_number_reflns 6747
_refine_ls_number_restraints 0
_refine_ls_restrained_S_all 1.032
_refine_ls_R_factor_all 0.1361
_refine_ls_R_factor_gt 0.0714
_refine_ls_shift/su_max 0.000
_refine_ls_shift/su_mean 0.000
_refine_ls_structure_factor_coef Fsqd
_refine_ls_weighting_details 'w=1/[\s^2^(Fo^2^)+(0.0761P)^2^+0.6146P] where P=(Fo^2^+2Fc^2^)/3'
_refine_ls_weighting_scheme calc
_refine_ls_wR_factor_gt 0.1608
_refine_ls_wR_factor_ref 0.1882
_reflns_Friedel_coverage 0.000
_reflns_number_gt 3770
_reflns_number_total 6747
_reflns_threshold_expression 'I > 2\s(I)'
_cod_data_source_file c6ra08811b2.cif
_cod_data_source_block 2d
_cod_depositor_comments
;
The following automatic conversions were performed:

'_exptl_absorpt_correction_type' value 'MULTI-SCAN' changed to
'multi-scan' according to
/usr/data/users/saulius/crontab/automatic-downloads/rss-feeds/RSC/lib/dictionaries/cif_core.dic
dictionary named 'cif_core.dic' version 2.4.2 from 2011-04-26.

Automatic conversion script
Id: cif_fix_values 4268 2015-11-12 08:31:59Z antanas 
;
_cod_database_code 7225025
_shelx_shelxl_version_number 2014/7
_shelx_space_group_comment
; 
The symmetry employed for this shelxl refinement is uniquely defined 
by the following loop, which should always be used as a source of 
symmetry information in preference to the above space-group names. 
They are only intended as comments. 
;
_shelx_estimated_absorpt_t_min 0.976
_shelx_estimated_absorpt_t_max 0.982

loop_
_space_group_symop_operation_xyz
'x, y, z'
'-x, -y, -z'

loop_
_atom_site_label
_atom_site_type_symbol
_atom_site_fract_x
_atom_site_fract_y
_atom_site_fract_z
_atom_site_U_iso_or_equiv
_atom_site_adp_type
_atom_site_occupancy
_atom_site_site_symmetry_order
_atom_site_calc_flag
_atom_site_refinement_flags_posn
_atom_site_refinement_flags_adp
C1 C 0.4319(5) -0.0490(4) -0.1942(4) 0.1125(17) Uani 1 1 d . .
H1A H 0.4036 -0.0905 -0.1514 0.169 Uiso 1 1 calc R U
H1B H 0.5016 -0.0842 -0.2181 0.169 Uiso 1 1 calc R U
H1C H 0.3634 -0.0635 -0.2609 0.169 Uiso 1 1 calc R U
C2 C 0.4755(4) 0.0969(3) -0.1178(3) 0.0810(11) Uani 1 1 d . .
H2A H 0.5462 0.1105 -0.0520 0.097 Uiso 1 1 calc R U
H2B H 0.5059 0.1374 -0.1613 0.097 Uiso 1 1 calc R U
C3 C 0.3766(4) 0.1609(3) -0.0762(3) 0.0716(10) Uani 1 1 d . .
H3A H 0.3522 0.1256 -0.0267 0.086 Uiso 1 1 calc R U
H3B H 0.3026 0.1392 -0.1419 0.086 Uiso 1 1 calc R U
C4 C 0.4108(3) 0.3049(3) -0.0110(2) 0.0481(7) Uani 1 1 d . .
H4A H 0.4263 0.3416 -0.0625 0.058 Uiso 1 1 calc R U
H4B H 0.3391 0.3364 0.0136 0.058 Uiso 1 1 calc R U
C5 C 0.5177(3) 0.3700(2) 0.1965(2) 0.0405(6) Uani 1 1 d . .
C6 C 0.6535(3) 0.4102(2) 0.2767(2) 0.0373(6) Uani 1 1 d . .
H6 H 0.6752 0.3341 0.2879 0.045 Uiso 1 1 calc R U
C7 C 0.7286(2) 0.4309(2) 0.2023(2) 0.0347(6) Uani 1 1 d . .
C8 C 0.8548(3) 0.4786(2) 0.2266(2) 0.0432(7) Uani 1 1 d . .
H8 H 0.9113 0.5052 0.2997 0.052 Uiso 1 1 calc R U
C9 C 0.8943(3) 0.4854(3) 0.1369(2) 0.0494(7) Uani 1 1 d . .
C10 C 0.8153(3) 0.4474(3) 0.0283(2) 0.0493(7) Uani 1 1 d . .
H10 H 0.8468 0.4539 -0.0288 0.059 Uiso 1 1 calc R U
C11 C 0.6879(3) 0.3990(2) 0.0037(2) 0.0439(7) Uani 1 1 d . .
H11 H 0.6320 0.3722 -0.0698 0.053 Uiso 1 1 calc R U
C12 C 0.6466(3) 0.3920(2) 0.0923(2) 0.0367(6) Uani 1 1 d . .
C13 C 0.6751(2) 0.5178(2) 0.3948(2) 0.0369(6) Uani 1 1 d . .
C14 C 0.7245(3) 0.5108(2) 0.4966(2) 0.0373(6) Uani 1 1 d . .
C15 C 0.7710(3) 0.4080(2) 0.5249(2) 0.0389(6) Uani 1 1 d . .
C16 C 0.7236(3) 0.3661(3) 0.5959(2) 0.0496(7) Uani 1 1 d . .
H16 H 0.6579 0.4003 0.6227 0.060 Uiso 1 1 calc R U
C17 C 0.7733(3) 0.2745(3) 0.6267(3) 0.0566(8) Uani 1 1 d . .
H17 H 0.7407 0.2472 0.6740 0.068 Uiso 1 1 calc R U
C18 C 0.8709(3) 0.2226(3) 0.5881(3) 0.0573(8) Uani 1 1 d . .
C19 C 1.0470(5) 0.1307(4) 0.6416(4) 0.0999(15) Uani 1 1 d . .
H19A H 1.0623 0.0951 0.5679 0.150 Uiso 1 1 calc R U
H19B H 1.0711 0.0776 0.6810 0.150 Uiso 1 1 calc R U
H19C H 1.0963 0.2168 0.6867 0.150 Uiso 1 1 calc R U
C20 C 0.9168(3) 0.2600(3) 0.5152(3) 0.0577(8) Uani 1 1 d . .
H20 H 0.9807 0.2236 0.4867 0.069 Uiso 1 1 calc R U
C21 C 0.8668(3) 0.3522(3) 0.4851(2) 0.0474(7) Uani 1 1 d . .
H21 H 0.8985 0.3778 0.4364 0.057 Uiso 1 1 calc R U
C22 C 0.9046(3) 0.7465(3) 0.9405(2) 0.0582(8) Uani 1 1 d . .
H22 H 0.8233 0.6959 0.9068 0.070 Uiso 1 1 calc R U
C23 C 0.9614(4) 0.7869(4) 1.0559(3) 0.0721(10) Uani 1 1 d . .
H23 H 0.9199 0.7627 1.1000 0.086 Uiso 1 1 calc R U
C24 C 1.0809(4) 0.8640(4) 1.1060(3) 0.0765(11) Uani 1 1 d . .
H24 H 1.1192 0.8932 1.1848 0.092 Uiso 1 1 calc R U
C25 C 1.1427(3) 0.8977(3) 1.0430(3) 0.0741(10) Uani 1 1 d . .
H25 H 1.2232 0.9501 1.0786 0.089 Uiso 1 1 calc R U
C26 C 1.0879(3) 0.8549(3) 0.9252(3) 0.0576(8) Uani 1 1 d . .
C27 C 0.9656(3) 0.7793(2) 0.8724(2) 0.0424(6) Uani 1 1 d . .
C28 C 0.9082(3) 0.7362(3) 0.7477(2) 0.0437(7) Uani 1 1 d . .
C29 C 0.6876(3) 0.7139(3) 0.5390(2) 0.0429(6) Uani 1 1 d . .
C30 C 0.6851(3) 0.8521(3) 0.6061(3) 0.0621(9) Uani 1 1 d . .
H30A H 0.6523 0.8612 0.6700 0.075 Uiso 1 1 calc R U
H30B H 0.7707 0.9029 0.6373 0.075 Uiso 1 1 calc R U
C31 C 0.6051(5) 0.8992(4) 0.5320(3) 0.1092(17) Uani 1 1 d . .
H31A H 0.6327 0.9924 0.5654 0.131 Uiso 1 1 calc R U
H31B H 0.5192 0.8829 0.5356 0.131 Uiso 1 1 calc R U
C32 C 0.5989(4) 0.8491(3) 0.4106(3) 0.0782(11) Uani 1 1 d . .
H32A H 0.6712 0.8966 0.4045 0.094 Uiso 1 1 calc R U
H32B H 0.5230 0.8680 0.3703 0.094 Uiso 1 1 calc R U
C33 C 0.5973(3) 0.7060(3) 0.3479(2) 0.0492(7) Uani 1 1 d . .
C34 C 0.6512(3) 0.6463(2) 0.4212(2) 0.0398(6) Uani 1 1 d . .
F1 F 1.01977(17) 0.53326(19) 0.15954(17) 0.0769(6) Uani 1 1 d . .
N1 N 0.5224(2) 0.35088(19) 0.08990(17) 0.0382(5) Uani 1 1 d . .
N2 N 0.7865(2) 0.6702(2) 0.70027(16) 0.0435(6) Uani 1 1 d . .
H2 H 0.7456 0.6522 0.7416 0.052 Uiso 1 1 calc R U
N3 N 0.7295(2) 0.6324(2) 0.58427(17) 0.0423(5) Uani 1 1 d . .
O1 O 0.4204(2) 0.3517(2) 0.22149(16) 0.0610(6) Uani 1 1 d . .
O2 O 0.9169(3) 0.1344(2) 0.6259(2) 0.0869(8) Uani 1 1 d . .
O3 O 1.1556(2) 0.8878(3) 0.8655(2) 0.0931(9) Uani 1 1 d . .
H3 H 1.1124 0.8609 0.7981 0.140 Uiso 1 1 calc R U
O4 O 0.9667(2) 0.7570(2) 0.68651(18) 0.0681(6) Uani 1 1 d . .
O5 O 0.5547(2) 0.6485(2) 0.24346(18) 0.0682(7) Uani 1 1 d . .

loop_
_atom_site_aniso_label
_atom_site_aniso_U_11
_atom_site_aniso_U_22
_atom_site_aniso_U_33
_atom_site_aniso_U_23
_atom_site_aniso_U_13
_atom_site_aniso_U_12
C1 0.135(4) 0.060(2) 0.125(4) 0.007(2) 0.073(3) 0.004(2)
C2 0.081(3) 0.067(2) 0.082(3) 0.0176(19) 0.029(2) 0.0068(19)
C3 0.064(2) 0.065(2) 0.056(2) 0.0080(16) 0.0013(17) -0.0032(17)
C4 0.0397(17) 0.0577(17) 0.0375(15) 0.0133(13) 0.0089(13) 0.0059(13)
C5 0.0395(17) 0.0420(14) 0.0382(14) 0.0129(11) 0.0173(12) 0.0027(11)
C6 0.0432(17) 0.0369(13) 0.0294(13) 0.0117(10) 0.0121(11) 0.0045(11)
C7 0.0369(16) 0.0347(12) 0.0298(13) 0.0096(10) 0.0128(11) 0.0066(11)
C8 0.0380(17) 0.0449(14) 0.0391(15) 0.0127(12) 0.0088(12) 0.0034(12)
C9 0.0394(18) 0.0503(16) 0.0551(18) 0.0169(13) 0.0214(14) -0.0020(13)
C10 0.053(2) 0.0539(16) 0.0447(17) 0.0198(13) 0.0252(15) 0.0032(14)
C11 0.0516(19) 0.0452(15) 0.0330(14) 0.0145(11) 0.0149(13) 0.0036(13)
C12 0.0376(16) 0.0335(12) 0.0343(14) 0.0085(10) 0.0139(12) 0.0035(10)
C13 0.0386(16) 0.0409(13) 0.0311(13) 0.0127(10) 0.0151(11) 0.0054(11)
C14 0.0399(16) 0.0422(13) 0.0306(13) 0.0126(11) 0.0175(11) 0.0061(11)
C15 0.0420(17) 0.0440(14) 0.0280(13) 0.0134(11) 0.0103(12) 0.0039(12)
C16 0.0484(19) 0.0602(17) 0.0457(16) 0.0258(14) 0.0192(14) 0.0071(14)
C17 0.063(2) 0.0662(19) 0.0541(18) 0.0363(15) 0.0241(16) 0.0083(16)
C18 0.073(2) 0.0562(18) 0.0509(18) 0.0296(15) 0.0181(17) 0.0181(16)
C19 0.121(4) 0.105(3) 0.082(3) 0.048(2) 0.020(3) 0.057(3)
C20 0.066(2) 0.0640(19) 0.0560(19) 0.0310(16) 0.0280(17) 0.0253(16)
C21 0.057(2) 0.0524(16) 0.0394(15) 0.0223(13) 0.0218(14) 0.0115(14)
C22 0.0459(19) 0.080(2) 0.0395(16) 0.0194(15) 0.0113(14) -0.0008(15)
C23 0.068(3) 0.099(3) 0.0392(18) 0.0235(17) 0.0114(17) 0.006(2)
C24 0.073(3) 0.081(2) 0.0453(19) 0.0110(17) -0.0039(19) 0.006(2)
C25 0.048(2) 0.071(2) 0.068(2) 0.0135(18) -0.0070(18) -0.0123(17)
C26 0.046(2) 0.0570(18) 0.062(2) 0.0195(15) 0.0148(16) 0.0016(14)
C27 0.0360(16) 0.0454(14) 0.0404(15) 0.0136(12) 0.0116(12) 0.0052(12)
C28 0.0378(17) 0.0507(15) 0.0437(15) 0.0179(12) 0.0181(13) 0.0086(12)
C29 0.0437(17) 0.0487(15) 0.0368(14) 0.0148(12) 0.0171(12) 0.0149(12)
C30 0.076(2) 0.0522(17) 0.0460(17) 0.0074(14) 0.0188(16) 0.0198(16)
C31 0.166(5) 0.066(2) 0.063(2) 0.0079(19) 0.002(3) 0.054(3)
C32 0.114(3) 0.065(2) 0.065(2) 0.0304(18) 0.030(2) 0.043(2)
C33 0.054(2) 0.0538(16) 0.0422(17) 0.0202(13) 0.0174(14) 0.0172(14)
C34 0.0411(17) 0.0449(14) 0.0333(14) 0.0144(11) 0.0144(12) 0.0108(11)
F1 0.0436(12) 0.0981(14) 0.0790(13) 0.0282(11) 0.0255(10) -0.0104(10)
N1 0.0341(13) 0.0441(11) 0.0302(11) 0.0101(9) 0.0107(9) 0.0023(9)
N2 0.0434(15) 0.0585(13) 0.0249(11) 0.0131(10) 0.0140(10) 0.0029(11)
N3 0.0471(15) 0.0511(13) 0.0273(11) 0.0128(10) 0.0152(10) 0.0107(10)
O1 0.0420(13) 0.0873(15) 0.0465(12) 0.0204(11) 0.0201(10) -0.0027(10)
O2 0.112(2) 0.0898(18) 0.0975(19) 0.0669(16) 0.0433(17) 0.0473(16)
O3 0.0555(17) 0.117(2) 0.097(2) 0.0460(19) 0.0180(15) -0.0230(15)
O4 0.0570(15) 0.1003(17) 0.0596(13) 0.0388(12) 0.0339(12) 0.0074(12)
O5 0.0929(19) 0.0678(14) 0.0434(13) 0.0258(11) 0.0122(12) 0.0272(12)

loop_
_atom_type_symbol
_atom_type_description
_atom_type_scat_dispersion_real
_atom_type_scat_dispersion_imag
_atom_type_scat_source
C C 0.0033 0.0016 'International Tables Vol C Tables 4.2.6.8 and 6.1.1.4'
H H 0.0000 0.0000 'International Tables Vol C Tables 4.2.6.8 and 6.1.1.4'
N N 0.0061 0.0033 'International Tables Vol C Tables 4.2.6.8 and 6.1.1.4'
O O 0.0106 0.0060 'International Tables Vol C Tables 4.2.6.8 and 6.1.1.4'
F F 0.0171 0.0103 'International Tables Vol C Tables 4.2.6.8 and 6.1.1.4'

loop_
_geom_angle_atom_site_label_1
_geom_angle_atom_site_label_2
_geom_angle_atom_site_label_3
_geom_angle
C2 C1 H1A 109.5
C2 C1 H1B 109.5
H1A C1 H1B 109.5
C2 C1 H1C 109.5
H1A C1 H1C 109.5
H1B C1 H1C 109.5
C3 C2 C1 114.2(3)
C3 C2 H2A 108.7
C1 C2 H2A 108.7
C3 C2 H2B 108.7
C1 C2 H2B 108.7
H2A C2 H2B 107.6
C2 C3 C4 116.1(3)
C2 C3 H3A 108.3
C4 C3 H3A 108.3
C2 C3 H3B 108.3
C4 C3 H3B 108.3
H3A C3 H3B 107.4
N1 C4 C3 113.9(3)
N1 C4 H4A 108.8
C3 C4 H4A 108.8
N1 C4 H4B 108.8
C3 C4 H4B 108.8
H4A C4 H4B 107.7
O1 C5 N1 125.0(3)
O1 C5 C6 126.6(2)
N1 C5 C6 108.3(2)
C7 C6 C13 117.7(2)
C7 C6 C5 102.04(19)
C13 C6 C5 115.9(2)
C7 C6 H6 106.8
C13 C6 H6 106.8
C5 C6 H6 106.8
C8 C7 C12 120.2(2)
C8 C7 C6 131.4(2)
C12 C7 C6 108.4(2)
C7 C8 C9 116.8(3)
C7 C8 H8 121.6
C9 C8 H8 121.6
C10 C9 F1 118.5(2)
C10 C9 C8 123.8(3)
F1 C9 C8 117.7(3)
C9 C10 C11 119.4(2)
C9 C10 H10 120.3
C11 C10 H10 120.3
C10 C11 C12 117.6(3)
C10 C11 H11 121.2
C12 C11 H11 121.2
C11 C12 C7 122.1(2)
C11 C12 N1 128.3(2)
C7 C12 N1 109.6(2)
C14 C13 C34 107.6(2)
C14 C13 C6 125.5(2)
C34 C13 C6 126.8(2)
C13 C14 N3 106.5(2)
C13 C14 C15 132.9(2)
N3 C14 C15 120.6(2)
C21 C15 C16 117.7(3)
C21 C15 C14 120.9(2)
C16 C15 C14 121.3(2)
C17 C16 C15 120.5(3)
C17 C16 H16 119.8
C15 C16 H16 119.8
C16 C17 C18 120.8(3)
C16 C17 H17 119.6
C18 C17 H17 119.6
O2 C18 C17 116.7(3)
O2 C18 C20 123.6(3)
C17 C18 C20 119.7(3)
O2 C19 H19A 109.5
O2 C19 H19B 109.5
H19A C19 H19B 109.5
O2 C19 H19C 109.5
H19A C19 H19C 109.5
H19B C19 H19C 109.5
C18 C20 C21 119.2(3)
C18 C20 H20 120.4
C21 C20 H20 120.4
C20 C21 C15 122.2(3)
C20 C21 H21 118.9
C15 C21 H21 118.9
C23 C22 C27 121.5(3)
C23 C22 H22 119.2
C27 C22 H22 119.2
C22 C23 C24 119.1(3)
C22 C23 H23 120.4
C24 C23 H23 120.4
C25 C24 C23 121.0(3)
C25 C24 H24 119.5
C23 C24 H24 119.5
C24 C25 C26 120.7(3)
C24 C25 H25 119.7
C26 C25 H25 119.7
O3 C26 C25 118.3(3)
O3 C26 C27 122.1(3)
C25 C26 C27 119.7(3)
C22 C27 C26 117.9(3)
C22 C27 C28 123.1(2)
C26 C27 C28 119.0(3)
O4 C28 N2 119.8(3)
O4 C28 C27 122.5(3)
N2 C28 C27 117.7(2)
N3 C29 C34 107.5(2)
N3 C29 C30 125.6(2)
C34 C29 C30 127.0(3)
C31 C30 C29 109.8(3)
C31 C30 H30A 109.7
C29 C30 H30A 109.7
C31 C30 H30B 109.7
C29 C30 H30B 109.7
H30A C30 H30B 108.2
C30 C31 C32 119.7(3)
C30 C31 H31A 107.4
C32 C31 H31A 107.4
C30 C31 H31B 107.4
C32 C31 H31B 107.4
H31A C31 H31B 106.9
C31 C32 C33 117.4(3)
C31 C32 H32A 107.9
C33 C32 H32A 107.9
C31 C32 H32B 107.9
C33 C32 H32B 107.9
H32A C32 H32B 107.2
O5 C33 C34 123.8(3)
O5 C33 C32 121.5(3)
C34 C33 C32 114.7(2)
C29 C34 C13 107.7(2)
C29 C34 C33 120.8(2)
C13 C34 C33 131.5(2)
C5 N1 C12 110.8(2)
C5 N1 C4 124.0(2)
C12 N1 C4 125.0(2)
C28 N2 N3 118.6(2)
C28 N2 H2 120.7
N3 N2 H2 120.7
C29 N3 N2 123.9(2)
C29 N3 C14 110.7(2)
N2 N3 C14 124.8(2)
C18 O2 C19 117.2(3)
C26 O3 H3 109.5

loop_
_geom_bond_atom_site_label_1
_geom_bond_atom_site_label_2
_geom_bond_distance
C1 C2 1.535(5)
C1 H1A 0.9600
C1 H1B 0.9600
C1 H1C 0.9600
C2 C3 1.461(5)
C2 H2A 0.9700
C2 H2B 0.9700
C3 C4 1.495(4)
C3 H3A 0.9700
C3 H3B 0.9700
C4 N1 1.459(3)
C4 H4A 0.9700
C4 H4B 0.9700
C5 O1 1.226(3)
C5 N1 1.353(3)
C5 C6 1.525(4)
C6 C7 1.503(3)
C6 C13 1.506(3)
C6 H6 0.9800
C7 C8 1.370(4)
C7 C12 1.388(3)
C8 C9 1.386(4)
C8 H8 0.9300
C9 C10 1.363(4)
C9 F1 1.366(3)
C10 C11 1.382(4)
C10 H10 0.9300
C11 C12 1.384(3)
C11 H11 0.9300
C12 N1 1.406(3)
C13 C14 1.362(3)
C13 C34 1.436(3)
C14 N3 1.404(3)
C14 C15 1.466(4)
C15 C21 1.385(4)
C15 C16 1.393(4)
C16 C17 1.377(4)
C16 H16 0.9300
C17 C18 1.380(4)
C17 H17 0.9300
C18 O2 1.376(4)
C18 C20 1.380(4)
C19 O2 1.409(5)
C19 H19A 0.9600
C19 H19B 0.9600
C19 H19C 0.9600
C20 C21 1.380(4)
C20 H20 0.9300
C21 H21 0.9300
C22 C23 1.369(4)
C22 C27 1.388(4)
C22 H22 0.9300
C23 C24 1.378(5)
C23 H23 0.9300
C24 C25 1.341(5)
C24 H24 0.9300
C25 C26 1.389(5)
C25 H25 0.9300
C26 O3 1.343(4)
C26 C27 1.397(4)
C27 C28 1.472(4)
C28 O4 1.230(3)
C28 N2 1.355(3)
C29 N3 1.350(3)
C29 C34 1.373(3)
C29 C30 1.486(4)
C30 C31 1.454(5)
C30 H30A 0.9700
C30 H30B 0.9700
C31 C32 1.456(5)
C31 H31A 0.9700
C31 H31B 0.9700
C32 C33 1.514(4)
C32 H32A 0.9700
C32 H32B 0.9700
C33 O5 1.217(3)
C33 C34 1.442(4)
N2 N3 1.380(3)
N2 H2 0.8600
O3 H3 0.8200

loop_
_geom_hbond_atom_site_label_D
_geom_hbond_atom_site_label_H
_geom_hbond_atom_site_label_A
_geom_hbond_distance_DH
_geom_hbond_distance_HA
_geom_hbond_distance_DA
_geom_hbond_angle_DHA
_geom_hbond_site_symmetry_A
N2 H2 O1 0.86 2.01 2.760(3) 145.1 2_666
O3 H3 O4 0.82 1.83 2.557(3) 146.7 .
